data_7003093
loop_
_publ_author_name
'Barnes, Nicholas A.'
'Brisdon, Alan K.'
'Brown, F. R. William'
'Cross, Wendy I.'
'Herbert, Christopher J.'
'Pritchard, Robin G.'
'Sadiq, Ghazala'

_publ_section_title
;
 The coordination chemistry of perfluorovinyl substituted phosphine
 ligands, a crystallographic and spectroscopic study.
 Co-crystallisation of both cis- and trans-isomers of
 [PtCl2{PiPr2(CF&#xE001;CF2)}2] within the same unit cell
;
_journal_issue 1
_journal_name_full 'Dalton Transactions'
_journal_page_first 101
_journal_paper_doi 10.1039/b711825b
_journal_year 2008
_chemical_compound_source 'synthesis as described'
_chemical_formula_moiety 'C16 H28 Br2 F6 P2 Pt1'
_chemical_formula_sum 'C16 H28 Br2 F6 P2 Pt'
_chemical_formula_weight 751.23
_chemical_name_systematic
;
bis(diisopropylperfluorovinylphosphine)platinum(II) dibromide
;
_space_group_IT_number 14
_symmetry_cell_setting monoclinic
_symmetry_Int_Tables_number 14
_symmetry_space_group_name_Hall '-P 2yn'
_symmetry_space_group_name_H-M 'P 1 21/n 1'
_atom_sites_solution_hydrogens geom
_atom_sites_solution_primary direct
_atom_sites_solution_secondary difmap
_audit_conform_dict_location ftp://ftp.iucr.org/pub/cif_core.dic
_audit_conform_dict_name cif_core.dic
_audit_conform_dict_version 2.2
_audit_creation_date 2003-07-02T11:26:07-00:00
_audit_creation_method 'WinGX routine CIF_UPDATE'
_cell_angle_alpha 90
_cell_angle_beta 93.241(2)
_cell_angle_gamma 90
_cell_formula_units_Z 2
_cell_length_a 9.7227(3)
_cell_length_b 11.5780(4)
_cell_length_c 10.7417(4)
_cell_measurement_reflns_used 12646
_cell_measurement_temperature 293(2)
_cell_measurement_theta_max 25.028
_cell_measurement_theta_min 0.998
_cell_measurement_wavelength 0.71073
_cell_volume 1207.25(7)
_computing_cell_refinement 'HKL Scalepack (Otwinowski & Minor 1997)'
_computing_data_collection 'Collect (Nonius BV, 1997-2000)'
_computing_data_reduction 'HKL Denzo and Scalepack (Otwinowski & Minor 1997)'
_computing_molecular_graphics 'Ortep-3 for Windows (Farrugia, 1997)'
_computing_publication_material 'WinGX publication routines (Farrugia, 1999)'
_computing_structure_refinement 'SHELXL-97 (Sheldrick, 1997)'
_computing_structure_solution 'SHELXS-97 (Sheldrick, 1997)'
_diffrn_ambient_temperature 293(2)
_diffrn_detector 'CCD plate'
_diffrn_measured_fraction_theta_full 0.994
_diffrn_measured_fraction_theta_max 0.994
_diffrn_measurement_device '95mm CCD camera on \k-goniostat'
_diffrn_measurement_device_type KappaCCD
_diffrn_measurement_method 'CCD rotation images, thick slices'
_diffrn_orient_matrix_type 'by Nonius Collect from scalepack cell'
_diffrn_orient_matrix_UB_11 -0.437585E-1
_diffrn_orient_matrix_UB_12 0.210939E-1
_diffrn_orient_matrix_UB_13 -0.833937E-1
_diffrn_orient_matrix_UB_21 -0.753129E-1
_diffrn_orient_matrix_UB_22 0.410604E-1
_diffrn_orient_matrix_UB_23 0.417082E-1
_diffrn_orient_matrix_UB_31 0.550057E-1
_diffrn_orient_matrix_UB_32 0.729999E-1
_diffrn_orient_matrix_UB_33 0.6376E-3
_diffrn_radiation_monochromator graphite
_diffrn_radiation_probe x-ray
_diffrn_radiation_type MoK\a
_diffrn_radiation_wavelength 0.71073
_diffrn_reflns_av_R_equivalents 0.0298
_diffrn_reflns_av_unetI/netI 0.026
_diffrn_reflns_limit_h_max 11
_diffrn_reflns_limit_h_min -10
_diffrn_reflns_limit_k_max 13
_diffrn_reflns_limit_k_min -13
_diffrn_reflns_limit_l_max 12
_diffrn_reflns_limit_l_min -12
_diffrn_reflns_number 10256
_diffrn_reflns_reduction_process
;
Scaled and merged with SORTAV
R.H. Blessing, (1987) Cryst. Rev. 1, 3-58
R.H. Blessing, (1989) J. Appl. Cryst. 22, 396-397
;
_diffrn_reflns_theta_full 25.02
_diffrn_reflns_theta_max 25.02
_diffrn_reflns_theta_min 3.8
_diffrn_source 'Enraf Nonius FR590'
_exptl_absorpt_coefficient_mu 9.299
_exptl_absorpt_correction_T_max 1.027
_exptl_absorpt_correction_T_min 0.974
_exptl_absorpt_correction_type multi-scan
_exptl_absorpt_process_details
;
R.H. Blessing, Acta Cryst. (1995), A51, 33-38
;
_exptl_crystal_colour colourless
_exptl_crystal_density_diffrn 2.067
_exptl_crystal_density_method 'not measured'
_exptl_crystal_description prism
_exptl_crystal_F_000 712
_exptl_crystal_size_max 0.15
_exptl_crystal_size_mid 0.15
_exptl_crystal_size_min 0.07
_refine_diff_density_max 1.287
_refine_diff_density_min -1.46
_refine_diff_density_rms 0.12
_refine_ls_extinction_coef 0.0046(7)
_refine_ls_extinction_expression Fc^*^=kFc[1+0.001xFc^2^\l^3^/sin(2\q)]^-1/4^
_refine_ls_extinction_method SHELXL
_refine_ls_goodness_of_fit_ref 1.067
_refine_ls_hydrogen_treatment riding
_refine_ls_matrix_type full
_refine_ls_number_parameters 125
_refine_ls_number_reflns 2117
_refine_ls_number_restraints 0
_refine_ls_restrained_S_all 1.067
_refine_ls_R_factor_all 0.0373
_refine_ls_R_factor_gt 0.0314
_refine_ls_shift/su_max 0
_refine_ls_shift/su_mean 0
_refine_ls_structure_factor_coef Fsqd
_refine_ls_weighting_details 'calc w=1/[\s^2^(Fo^2^)+(0.0487P)^2^+2.6881P] where P=(Fo^2^+2Fc^2^)/3'
_refine_ls_weighting_scheme calc
_refine_ls_wR_factor_gt 0.0842
_refine_ls_wR_factor_ref 0.0887
_reflns_number_gt 1842
_reflns_number_total 2117
_reflns_threshold_expression >2sigma(I)
_cod_data_source_file b711825b.txt
_cod_data_source_block PtBrPiPr2pfv
_cod_database_code 7003093

loop_
_symmetry_equiv_pos_as_xyz
'x, y, z'
'-x+1/2, y+1/2, -z+1/2'
'-x, -y, -z'
'x-1/2, -y-1/2, z-1/2'

loop_
_atom_site_label
_atom_site_type_symbol
_atom_site_fract_x
_atom_site_fract_y
_atom_site_fract_z
_atom_site_U_iso_or_equiv
_atom_site_adp_type
_atom_site_occupancy
_atom_site_symmetry_multiplicity
_atom_site_calc_flag
_atom_site_refinement_flags
_atom_site_disorder_assembly
_atom_site_disorder_group
C1 C 0.3168(6) 0.5736(5) 0.7616(6) 0.0548(14) Uani 1 1 d . . .
C2 C 0.1980(7) 0.5939(6) 0.7068(8) 0.0710(19) Uani 1 1 d . . .
C3 C 0.5253(7) 0.7371(5) 0.7095(6) 0.0586(15) Uani 1 1 d . . .
H3 H 0.6185 0.7477 0.6811 0.07 Uiso 1 1 calc R . .
C4 C 0.4277(9) 0.8079(6) 0.6225(9) 0.085(2) Uani 1 1 d . . .
H4A H 0.4304 0.7788 0.539 0.128 Uiso 1 1 calc R . .
H4B H 0.4559 0.8873 0.6245 0.128 Uiso 1 1 calc R . .
H4C H 0.3355 0.8019 0.6496 0.128 Uiso 1 1 calc R . .
C5 C 0.5265(9) 0.7799(7) 0.8445(7) 0.082(2) Uani 1 1 d . . .
H5A H 0.5893 0.7339 0.8957 0.122 Uiso 1 1 calc R . .
H5B H 0.4356 0.7735 0.8744 0.122 Uiso 1 1 calc R . .
H5C H 0.5554 0.8592 0.848 0.122 Uiso 1 1 calc R . .
C6 C 0.5939(8) 0.5071(5) 0.8156(7) 0.0617(18) Uani 1 1 d . . .
H6 H 0.5724 0.5382 0.8971 0.074 Uiso 1 1 calc R . .
C7 C 0.5636(11) 0.3774(7) 0.8156(8) 0.091(3) Uani 1 1 d . . .
H7A H 0.468 0.3652 0.8295 0.137 Uiso 1 1 calc R . .
H7B H 0.6194 0.3407 0.8807 0.137 Uiso 1 1 calc R . .
H7C H 0.5843 0.3451 0.7365 0.137 Uiso 1 1 calc R . .
C8 C 0.7464(9) 0.5336(11) 0.7952(10) 0.103(3) Uani 1 1 d . . .
H8A H 0.7604 0.6157 0.7959 0.154 Uiso 1 1 calc R . .
H8B H 0.7702 0.5028 0.7163 0.154 Uiso 1 1 calc R . .
H8C H 0.8035 0.4989 0.8608 0.154 Uiso 1 1 calc R . .
Br1 Br 0.67903(10) 0.63692(8) 0.45606(8) 0.0908(3) Uani 1 1 d . . .
F1 F 0.3149(4) 0.5489(5) 0.8869(4) 0.0786(11) Uani 1 1 d . . .
F2 F 0.0790(4) 0.5904(4) 0.7627(5) 0.0997(15) Uani 1 1 d . . .
F3 F 0.1797(5) 0.6200(5) 0.5895(5) 0.1012(16) Uani 1 1 d . . .
Pt1 Pt 0.5 0.5 0.5 0.04399(18) Uani 1 2 d S . .
P1 P 0.48444(15) 0.58227(13) 0.69505(13) 0.0444(3) Uani 1 1 d . . .

loop_
_atom_site_aniso_label
_atom_site_aniso_U_11
_atom_site_aniso_U_22
_atom_site_aniso_U_33
_atom_site_aniso_U_23
_atom_site_aniso_U_13
_atom_site_aniso_U_12
C1 0.056(4) 0.059(4) 0.050(3) -0.001(3) 0.007(3) -0.002(3)
C2 0.060(4) 0.068(4) 0.086(5) 0.006(4) 0.008(4) -0.005(3)
C3 0.057(4) 0.055(4) 0.064(4) -0.013(3) 0.007(3) -0.006(3)
C4 0.100(6) 0.051(4) 0.105(6) 0.003(4) -0.002(5) -0.001(4)
C5 0.099(6) 0.071(5) 0.077(5) -0.034(4) 0.019(4) -0.016(4)
C6 0.065(4) 0.077(5) 0.043(4) -0.006(3) -0.001(3) 0.010(3)
C7 0.128(7) 0.069(5) 0.076(5) 0.008(4) -0.010(5) 0.024(5)
C8 0.057(5) 0.151(8) 0.100(7) -0.009(7) -0.010(5) 0.029(5)
Br1 0.1046(6) 0.0948(6) 0.0764(5) -0.0222(4) 0.0354(4) -0.0492(5)
F1 0.079(3) 0.110(3) 0.049(2) 0.005(2) 0.0165(19) -0.001(3)
F2 0.052(2) 0.099(3) 0.150(5) 0.009(3) 0.026(3) 0.001(2)
F3 0.083(3) 0.134(4) 0.084(3) 0.036(3) -0.020(2) 0.008(3)
Pt1 0.0497(2) 0.0475(2) 0.0353(2) -0.00359(11) 0.00721(13) -0.01103(12)
P1 0.0457(8) 0.0502(8) 0.0375(7) -0.0049(6) 0.0047(6) -0.0022(6)

loop_
_atom_type_symbol
_atom_type_description
_atom_type_scat_dispersion_real
_atom_type_scat_dispersion_imag
_atom_type_scat_source
C C 0.0033 0.0016 'International Tables Vol C Tables 4.2.6.8 and 6.1.1.4'
H H 0 0 'International Tables Vol C Tables 4.2.6.8 and 6.1.1.4'
Br Br -0.2901 2.4595 'International Tables Vol C Tables 4.2.6.8 and 6.1.1.4'
F F 0.0171 0.0103 'International Tables Vol C Tables 4.2.6.8 and 6.1.1.4'
Pt Pt -1.7033 8.3905 'International Tables Vol C Tables 4.2.6.8 and 6.1.1.4'
P P 0.1023 0.0942 'International Tables Vol C Tables 4.2.6.8 and 6.1.1.4'

loop_
_geom_angle_atom_site_label_1
_geom_angle_atom_site_label_2
_geom_angle_atom_site_label_3
_geom_angle
_geom_angle_site_symmetry_1
_geom_angle_site_symmetry_3
_geom_angle_publ_flag
C2 C1 F1 115.1(6) . . ?
C2 C1 P1 127.6(5) . . ?
F1 C1 P1 117.2(4) . . ?
C1 C2 F3 123.8(7) . . ?
C1 C2 F2 124.5(7) . . ?
F3 C2 F2 111.7(6) . . ?
C4 C3 C5 112.1(6) . . ?
C4 C3 P1 110.3(5) . . ?
C5 C3 P1 112.7(5) . . ?
C4 C3 H3 107.2 . . ?
C5 C3 H3 107.2 . . ?
P1 C3 H3 107.2 . . ?
C3 C4 H4A 109.5 . . ?
C3 C4 H4B 109.5 . . ?
H4A C4 H4B 109.5 . . ?
C3 C4 H4C 109.5 . . ?
H4A C4 H4C 109.5 . . ?
H4B C4 H4C 109.5 . . ?
C3 C5 H5A 109.5 . . ?
C3 C5 H5B 109.5 . . ?
H5A C5 H5B 109.5 . . ?
C3 C5 H5C 109.5 . . ?
H5A C5 H5C 109.5 . . ?
H5B C5 H5C 109.5 . . ?
C7 C6 C8 112.5(8) . . ?
C7 C6 P1 111.0(5) . . ?
C8 C6 P1 109.1(6) . . ?
C7 C6 H6 108 . . ?
C8 C6 H6 108 . . ?
P1 C6 H6 108 . . ?
C6 C7 H7A 109.5 . . ?
C6 C7 H7B 109.5 . . ?
H7A C7 H7B 109.5 . . ?
C6 C7 H7C 109.5 . . ?
H7A C7 H7C 109.5 . . ?
H7B C7 H7C 109.5 . . ?
C6 C8 H8A 109.5 . . ?
C6 C8 H8B 109.5 . . ?
H8A C8 H8B 109.5 . . ?
C6 C8 H8C 109.5 . . ?
H8A C8 H8C 109.5 . . ?
H8B C8 H8C 109.5 . . ?
P1 Pt1 P1 180 3_666 . ?
P1 Pt1 Br1 89.51(4) 3_666 3_666 ?
P1 Pt1 Br1 90.49(4) . 3_666 ?
P1 Pt1 Br1 90.49(4) 3_666 . ?
P1 Pt1 Br1 89.51(4) . . ?
Br1 Pt1 Br1 180.00(3) 3_666 . ?
C1 P1 C3 102.4(3) . . ?
C1 P1 C6 101.1(3) . . ?
C3 P1 C6 106.7(3) . . ?
C1 P1 Pt1 116.0(2) . . ?
C3 P1 Pt1 116.9(2) . . ?
C6 P1 Pt1 112.1(2) . . ?

loop_
_geom_bond_atom_site_label_1
_geom_bond_atom_site_label_2
_geom_bond_distance
_geom_bond_site_symmetry_2
_geom_bond_publ_flag
C1 C2 1.288(9) . ?
C1 F1 1.377(7) . ?
C1 P1 1.820(6) . ?
C2 F3 1.298(9) . ?
C2 F2 1.334(8) . ?
C3 C4 1.531(10) . ?
C3 C5 1.532(9) . ?
C3 P1 1.840(6) . ?
C3 H3 0.98 . ?
C4 H4A 0.96 . ?
C4 H4B 0.96 . ?
C4 H4C 0.96 . ?
C5 H5A 0.96 . ?
C5 H5B 0.96 . ?
C5 H5C 0.96 . ?
C6 C7 1.530(10) . ?
C6 C8 1.541(13) . ?
C6 P1 1.847(7) . ?
C6 H6 0.98 . ?
C7 H7A 0.96 . ?
C7 H7B 0.96 . ?
C7 H7C 0.96 . ?
C8 H8A 0.96 . ?
C8 H8B 0.96 . ?
C8 H8C 0.96 . ?
Br1 Pt1 2.4205(7) . ?
Pt1 P1 2.3142(13) 3_666 ?
Pt1 P1 2.3142(13) . ?
Pt1 Br1 2.4205(7) 3_666 ?

loop_
_geom_torsion_atom_site_label_1
_geom_torsion_atom_site_label_2
_geom_torsion_atom_site_label_3
_geom_torsion_atom_site_label_4
_geom_torsion
_geom_torsion_site_symmetry_1
_geom_torsion_site_symmetry_2
_geom_torsion_site_symmetry_3
_geom_torsion_site_symmetry_4
_geom_torsion_publ_flag
F1 C1 C2 F3 179.2(7) . . . . ?
P1 C1 C2 F3 3.1(11) . . . . ?
F1 C1 C2 F2 -1.1(11) . . . . ?
P1 C1 C2 F2 -177.2(5) . . . . ?
C2 C1 P1 C3 83.6(7) . . . . ?
F1 C1 P1 C3 -92.4(5) . . . . ?
C2 C1 P1 C6 -166.4(7) . . . . ?
F1 C1 P1 C6 17.6(6) . . . . ?
C2 C1 P1 Pt1 -44.9(7) . . . . ?
F1 C1 P1 Pt1 139.1(4) . . . . ?
C4 C3 P1 C1 -68.0(6) . . . . ?
C5 C3 P1 C1 58.0(6) . . . . ?
C4 C3 P1 C6 -173.7(5) . . . . ?
C5 C3 P1 C6 -47.7(6) . . . . ?
C4 C3 P1 Pt1 60.0(6) . . . . ?
C5 C3 P1 Pt1 -174.0(4) . . . . ?
C7 C6 P1 C1 70.9(6) . . . . ?
C8 C6 P1 C1 -164.6(6) . . . . ?
C7 C6 P1 C3 177.6(6) . . . . ?
C8 C6 P1 C3 -57.9(6) . . . . ?
C7 C6 P1 Pt1 -53.3(7) . . . . ?
C8 C6 P1 Pt1 71.2(6) . . . . ?
P1 Pt1 P1 C1 16E1(10) 3_666 . . . ?
Br1 Pt1 P1 C1 -28.9(2) 3_666 . . . ?
Br1 Pt1 P1 C1 151.1(2) . . . . ?
P1 Pt1 P1 C3 4E1(10) 3_666 . . . ?
Br1 Pt1 P1 C3 -149.9(2) 3_666 . . . ?
Br1 Pt1 P1 C3 30.1(2) . . . . ?
P1 Pt1 P1 C6 -9E1(10) 3_666 . . . ?
Br1 Pt1 P1 C6 86.5(3) 3_666 . . . ?
Br1 Pt1 P1 C6 -93.5(3) . . . . ?
